data_2101827
loop_
_publ_author_name
'Fabry, Jan'
'Petricek, Vaclav'
'Kroupa, Jan'
'Cisarova, Ivana'

_publ_section_title
;
 Revision of Ferroelastic Structures of <i>n</i>-Heptyl- and
 <i>n</i>-Octylammonium Dihydrogen Phosphate Crystals
;
_journal_issue 2
_journal_name_full 'Acta Crystallographica Section B'
_journal_page_first 272
_journal_page_last 279
_journal_paper_doi 10.1107/S0108768196012426
_journal_volume 53
_journal_year 1997
_chemical_formula_moiety '(C7 H15 N H3), (H2 P O4)'
_chemical_formula_structural '(C7 H15 N H3) (H2 P O4)'
_chemical_formula_sum 'C7 H20 N O4 P'
_chemical_formula_weight 213.21
_space_group_IT_number 14
_symmetry_cell_setting monoclinic
_symmetry_space_group_name_Hall '-P 2yn'
_symmetry_space_group_name_H-M 'P 1 21/n 1'
_cell_angle_alpha 90.00
_cell_angle_beta 90.900(10)
_cell_angle_gamma 90.00
_cell_formula_units_Z 8
_cell_length_a 9.155(2)
_cell_length_b 32.074(3)
_cell_length_c 7.3500(10)
_cell_measurement_reflns_used 25
_cell_measurement_temperature 290(2)
_cell_measurement_theta_max 19
_cell_measurement_theta_min 7
_cell_volume 2158.0(6)
_computing_cell_refinement 'CAD-4 Software (Enraf-Nonius, 1989)'
_computing_data_collection 'CAD-4 Software (Enraf-Nonius, 1989)'
_computing_data_reduction 'ZPRAC (Fabry, 1993)'
_computing_molecular_graphics 'PICTUR (Dusek, 1993)'
_computing_structure_refinement 'SDS (Petricek,1995)'
_diffrn_measurement_device 'Enraf-Nonius CAD-4-MACHIII-PC'
_diffrn_measurement_method \w
_diffrn_radiation_type 'Mo K\a'
_diffrn_radiation_wavelength 0.71073
_diffrn_reflns_limit_h_max 10
_diffrn_reflns_limit_h_min 0
_diffrn_reflns_limit_k_max 0
_diffrn_reflns_limit_k_min -38
_diffrn_reflns_limit_l_max 8
_diffrn_reflns_limit_l_min -8
_diffrn_reflns_number 3879
_diffrn_reflns_theta_max 25
_diffrn_standards_decay_% 2
_diffrn_standards_interval_time 3600
_diffrn_standards_number 5
_exptl_absorpt_coefficient_mu 0.234
_exptl_absorpt_correction_type 'no absorption correction applied'
_exptl_crystal_colour colourless
_exptl_crystal_density_diffrn 1.312
_exptl_crystal_density_meas ?
_exptl_crystal_description plate
_exptl_crystal_F_000 928
_exptl_crystal_size_max 0.56
_exptl_crystal_size_mid 0.42
_exptl_crystal_size_min 0.15
_refine_diff_density_max 0.44
_refine_diff_density_min -0.41
_refine_ls_extinction_coef 0.00017(2)
_refine_ls_extinction_method 'Becker & Coppens, 1974, Lorentzian isotropic'
_refine_ls_goodness_of_fit_all 1.53
_refine_ls_goodness_of_fit_obs 1.66
_refine_ls_hydrogen_treatment refall
_refine_ls_matrix_type fullcycle
_refine_ls_number_constraints 0
_refine_ls_number_parameters 396
_refine_ls_number_reflns 3785
_refine_ls_R_factor_obs 0.0390
_refine_ls_shift/esd_max 0.01
_refine_ls_structure_factor_coef F
_refine_ls_weighting_details w=(\s^2^(F~o~)+0.0009(F~o~)^2^)^-1^
_refine_ls_weighting_scheme calc
_refine_ls_wR_factor_obs 0.0594
_reflns_number_observed 2877
_reflns_number_total 3785
_reflns_observed_criterion F>3\s(F)
_cod_data_source_file sh0085.cif
_cod_data_source_block C7ADP
_cod_depositor_comments
;
The following automatic conversions were performed:

'_refine_ls_weighting_scheme' value
'w=(\s^2^(F~o~)+0.0009(F~o~)^2^)^-1^' was changed to 'calc'. New tag
'_refine_ls_weighting_details' was created. The value of the new tag
was set to 'w=(\s^2^(F~o~)+0.0009(F~o~)^2^)^-1^'.

Automatic conversion script
Id: cif_fix_values 3143 2015-03-26 13:38:13Z robertas 
;
_cod_original_cell_volume 2158.1(5)
_cod_original_formula_sum 'C7 H20 N P O4'
_cod_database_code 2101827

loop_
_symmetry_equiv_pos_as_xyz
'x, y, z'
'-x, -y, -z'
'-x+1/2, y+1/2, -z+1/2'
'x+1/2, -y+1/2, z+1/2'

loop_
_atom_site_aniso_label
_atom_site_aniso_U_11
_atom_site_aniso_U_22
_atom_site_aniso_U_33
_atom_site_aniso_U_12
_atom_site_aniso_U_13
_atom_site_aniso_U_23
_atom_site_aniso_type_symbol
P1 0.0184(3) 0.0204(3) 0.0170(3) -0.0010(2) 0.0009(2) 0.0018(2) P
O11 0.0235(8) 0.0293(8) 0.0470(10) 0.0031(6) 0.0073(7) 0.0102(7) O
O21 0.0456(9) 0.0301(8) 0.0183(7) -0.0035(7) -0.0023(6) 0.0014(6) O
O31 0.0239(7) 0.0332(8) 0.0255(7) -0.0034(6) 0.0048(6) 0.0019(6) O
O41 0.0377(9) 0.0275(8) 0.0209(8) -0.0089(6) 0.0040(6) -0.0013(6) O
P2 0.0187(3) 0.0207(3) 0.0174(3) -0.0008(2) -0.0005(2) 0.0001(2) P
O12 0.0221(9) 0.0264(8) 0.0500(10) 0.0020(7) -0.0044(7) -0.0067(7) O
O22 0.0560(10) 0.0284(8) 0.0184(8) -0.0053(7) 0.0076(7) -0.0002(6) O
O32 0.0213(7) 0.0446(9) 0.0308(8) -0.0051(7) -0.0027(6) -0.0008(6) O
O42 0.0352(8) 0.0268(7) 0.0193(7) -0.0056(6) 0.0001(6) 0.0017(5) O
N11 0.0280(10) 0.0233(9) 0.0290(10) 0.0008(8) 0.0001(9) 0.0028(7) N
C11 0.0270(10) 0.0250(10) 0.0300(10) -0.0009(8) -0.0025(9) -0.0015(8) C
C21 0.0280(10) 0.0260(10) 0.0370(10) 0.0030(9) 0.0000(10) -0.0002(9) C
C31 0.0300(10) 0.0230(10) 0.0430(10) -0.0021(9) 0.0010(10) -0.0014(9) C
C41 0.0310(10) 0.0240(10) 0.0350(10) 0.0010(10) 0.0010(10) -0.0026(9) C
C51 0.0350(10) 0.0230(10) 0.0370(10) -0.0042(9) 0.0030(10) -0.0001(9) C
C61 0.047(2) 0.0290(10) 0.0320(10) 0.0030(10) 0.0000(10) -0.0020(9) C
C71 0.072(2) 0.0250(10) 0.052(2) -0.0050(10) 0.005(2) -0.0020(10) C
N12 0.0270(10) 0.0226(9) 0.0260(10) 0.0001(8) 0.0000(9) -0.0002(7) N
C12 0.0260(10) 0.0240(10) 0.0290(10) 0.0001(9) 0.0030(10) 0.0027(8) C
C22 0.0290(10) 0.0240(10) 0.0360(10) 0.0005(9) 0.0020(10) 0.0014(9) C
C32 0.0290(10) 0.0240(10) 0.0410(10) -0.0024(9) -0.0010(10) 0.0008(9) C
C42 0.0320(10) 0.0250(10) 0.0340(10) -0.0030(10) 0.0000(10) 0.0008(9) C
C52 0.0340(10) 0.0240(10) 0.0360(10) -0.0029(9) -0.0010(10) -0.0012(9) C
C62 0.0430(10) 0.0290(10) 0.0350(10) 0.0020(10) -0.0010(10) 0.0000(10) C
C72 0.068(2) 0.0250(10) 0.055(2) -0.0020(10) -0.001(2) -0.0010(10) C

loop_
_atom_site_label
_atom_site_fract_x
_atom_site_fract_y
_atom_site_fract_z
_atom_site_U_iso_or_equiv
_atom_site_thermal_displace_type
_atom_site_type_symbol
P1 0.06345(5) 0.296670(10) 0.25522(6) 0.0186(2) Uani P
O11 -0.0570(2) 0.33073(5) 0.2280(2) 0.0333(5) Uani O
O21 0.0935(2) 0.28917(4) 0.4536(2) 0.0314(5) Uani O
O31 0.19150(10) 0.30973(4) 0.1430(2) 0.0275(4) Uani O
O41 -0.0017(2) 0.25452(4) 0.1803(2) 0.0287(5) Uani O
P2 0.55942(5) 0.293900(10) 0.26447(6) 0.0189(2) Uani P
O12 0.4474(2) 0.33045(5) 0.2688(2) 0.0328(5) Uani O
O22 0.5911(2) 0.28638(5) 0.0578(2) 0.0343(5) Uani O
O32 0.6938(2) 0.30783(5) 0.3647(2) 0.0322(5) Uani O
O42 0.4939(2) 0.25420(4) 0.3389(2) 0.0271(4) Uani O
N11 0.2186(2) 0.69794(6) 0.2694(3) 0.0270(6) Uani N
C11 0.1374(2) 0.65802(6) 0.2487(3) 0.0270(7) Uani C
C21 0.2380(3) 0.62074(7) 0.2559(3) 0.0303(7) Uani C
C31 0.1531(3) 0.58017(7) 0.2496(3) 0.0324(7) Uani C
C41 0.2487(3) 0.54140(6) 0.2526(3) 0.0304(7) Uani C
C51 0.1609(3) 0.50097(6) 0.2513(3) 0.0316(7) Uani C
C61 0.2543(3) 0.46195(7) 0.2533(3) 0.0358(8) Uani C
C71 0.1668(4) 0.42185(8) 0.2547(4) 0.0500(10) Uani C
H1N11 0.256(3) 0.6991(7) 0.389(3) 0.036(7) Uiso H
H2N11 0.161(3) 0.7200(10) 0.233(3) 0.052(8) Uiso H
H3N11 0.283(3) 0.7006(7) 0.187(3) 0.033(7) Uiso H
H1C11 0.069(3) 0.6582(8) 0.352(4) 0.054(8) Uiso H
H2C11 0.092(3) 0.6601(7) 0.137(3) 0.030(6) Uiso H
H1C21 0.306(3) 0.6230(8) 0.148(3) 0.047(7) Uiso H
H2C21 0.298(3) 0.6217(9) 0.353(4) 0.057(9) Uiso H
H1C31 0.076(3) 0.5790(8) 0.349(4) 0.053(8) Uiso H
H2C31 0.091(3) 0.5801(7) 0.143(3) 0.038(7) Uiso H
H1C41 0.316(2) 0.5434(6) 0.146(3) 0.025(6) Uiso H
H2C41 0.317(3) 0.5418(7) 0.356(3) 0.035(6) Uiso H
H1C51 0.092(3) 0.5019(7) 0.146(3) 0.035(6) Uiso H
H2C51 0.096(3) 0.4994(8) 0.347(4) 0.046(7) Uiso H
H1C61 0.324(3) 0.4626(8) 0.147(4) 0.058(8) Uiso H
H2C61 0.317(3) 0.4623(8) 0.346(3) 0.035(7) Uiso H
H1C71 0.105(3) 0.4210(8) 0.349(4) 0.046(8) Uiso H
H2C71 0.226(4) 0.3980(10) 0.252(4) 0.080(10) Uiso H
H3C71 0.092(4) 0.4220(10) 0.157(5) 0.070(10) Uiso H
N12 0.7278(2) 0.69724(6) 0.2262(3) 0.0253(6) Uani N
C12 0.6428(2) 0.65833(6) 0.2440(3) 0.0263(7) Uani C
C22 0.7409(3) 0.62029(6) 0.2426(3) 0.0298(7) Uani C
C32 0.6538(3) 0.58000(7) 0.2476(3) 0.0313(7) Uani C
C42 0.7485(3) 0.54100(6) 0.2475(3) 0.0303(7) Uani C
C52 0.6601(3) 0.50075(6) 0.2465(3) 0.0315(7) Uani C
C62 0.7533(3) 0.46165(7) 0.2464(3) 0.0359(8) Uani C
C72 0.6652(4) 0.42165(8) 0.2437(4) 0.0490(10) Uani C
H1N12 0.784(3) 0.6984(7) 0.305(3) 0.026(7) Uiso H
H2N12 0.669(3) 0.7202(8) 0.249(3) 0.033(6) Uiso H
H3N12 0.772(3) 0.6978(7) 0.131(3) 0.034(7) Uiso H
H1C12 0.598(3) 0.6601(8) 0.349(4) 0.045(7) Uiso H
H2C12 0.580(3) 0.6587(7) 0.149(3) 0.028(6) Uiso H
H1C22 0.798(3) 0.6224(7) 0.132(3) 0.035(6) Uiso H
H2C22 0.808(4) 0.6220(10) 0.350(4) 0.070(10) Uiso H
H1C32 0.593(4) 0.5771(9) 0.353(4) 0.059(9) Uiso H
H2C32 0.581(3) 0.5793(8) 0.157(4) 0.048(8) Uiso H
H1C42 0.820(3) 0.5419(7) 0.146(3) 0.038(7) Uiso H
H2C42 0.818(3) 0.5400(8) 0.355(3) 0.041(7) Uiso H
H1C52 0.591(3) 0.5018(7) 0.143(3) 0.035(6) Uiso H
H2C52 0.593(3) 0.4998(7) 0.351(3) 0.038(7) Uiso H
H1C62 0.825(3) 0.4630(7) 0.150(3) 0.040(7) Uiso H
H2C62 0.818(3) 0.4613(7) 0.345(3) 0.035(7) Uiso H
H1C72 0.594(4) 0.4192(9) 0.349(4) 0.058(8) Uiso H
H2C72 0.725(4) 0.4000(10) 0.237(4) 0.070(10) Uiso H
H3C72 0.586(4) 0.4207(9) 0.136(4) 0.069(9) Uiso H
HO11 -0.126(4) 0.3240(10) 0.274(4) 0.060(10) Uiso H
HO41 0.006(4) 0.2560(10) 0.081(5) 0.090(10) Uiso H
HO12 0.374(3) 0.3237(8) 0.240(3) 0.034(8) Uiso H
HO22 0.581(4) 0.2580(10) 0.018(5) 0.090(10) Uiso H

loop_
_atom_type_symbol
_atom_type_scat_dispersion_real
_atom_type_scat_dispersion_imag
_atom_type_scat_source
P 0.090 0.095 International_Tables_vol_IV_Table_2.2A_and_2.3.1
O 0.008 0.006 International_Tables_vol_IV_Table_2.2A_and_2.3.1
N 0.004 0.003 International_Tables_vol_IV_Table_2.2A_and_2.3.1
C 0.002 0.002 International_Tables_vol_IV_Table_2.2A_and_2.3.1
H 0.000 0.000 International_Tables_vol_IV_Table_2.2A_and_2.3.1

loop_
_geom_angle_atom_site_label_1
_geom_angle_atom_site_label_2
_geom_angle_atom_site_label_3
_geom_angle_site_symmetry_1
_geom_angle_site_symmetry_2
_geom_angle_site_symmetry_3
_geom_angle
_geom_angle_publ_flag
O11 P1 O21 1_555 1_555 1_555 110.79(9) yes
O11 P1 O31 1_555 1_555 1_555 106.82(8) yes
O11 P1 O41 1_555 1_555 1_555 107.01(8) yes
O21 P1 O31 1_555 1_555 1_555 116.52(8) yes
O21 P1 O41 1_555 1_555 1_555 105.39(8) yes
O31 P1 O41 1_555 1_555 1_555 109.97(8) yes
O12 P2 O22 1_555 1_555 1_555 105.48(9) yes
O12 P2 O32 1_555 1_555 1_555 107.56(9) yes
O12 P2 O42 1_555 1_555 1_555 111.17(8) yes
O22 P2 O32 1_555 1_555 1_555 111.16(9) yes
O22 P2 O42 1_555 1_555 1_555 107.52(8) yes
O32 P2 O42 1_555 1_555 1_555 113.66(8) yes

loop_
_geom_bond_atom_site_label_1
_geom_bond_atom_site_label_2
_geom_bond_site_symmetry_1
_geom_bond_site_symmetry_2
_geom_bond_distance
_geom_bond_publ_flag
P1 O11 1_555 1_555 1.563(2) yes
P1 O21 1_555 1_555 1.5000(10) yes
P1 O31 1_555 1_555 1.5040(10) yes
P1 O41 1_555 1_555 1.574(2) yes
O11 HO11 1_555 1_555 0.76(3) yes
O41 HO41 1_555 1_555 0.74(4) yes
N11 C11 1_555 1_555 1.487(3) yes
C11 C21 1_555 1_555 1.510(3) yes
C21 C31 1_555 1_555 1.516(3) yes
C31 C41 1_555 1_555 1.521(3) yes
C41 C51 1_555 1_555 1.526(3) yes
C51 C61 1_555 1_555 1.516(3) yes
C61 C71 1_555 1_555 1.515(4) yes
N11 H1N11 1_555 1_555 0.94(2) yes
N11 H2N11 1_555 1_555 0.93(3) yes
N11 H3N11 1_555 1_555 0.85(3) yes
C11 H1C11 1_555 1_555 0.99(3) yes
C11 H2C11 1_555 1_555 0.92(2) yes
C21 H1C21 1_555 1_555 1.02(3) yes
C21 H2C21 1_555 1_555 0.89(3) yes
C31 H1C31 1_555 1_555 1.03(3) yes
C31 H2C31 1_555 1_555 0.96(3) yes
C41 H1C41 1_555 1_555 1.01(2) yes
C41 H2C41 1_555 1_555 0.98(2) yes
C51 H1C51 1_555 1_555 0.99(2) yes
C51 H2C51 1_555 1_555 0.93(3) yes
C61 H1C61 1_555 1_555 1.01(3) yes
C61 H2C61 1_555 1_555 0.89(3) yes
C71 H1C71 1_555 1_555 0.90(3) yes
C71 H2C71 1_555 1_555 0.94(4) yes
C71 H3C71 1_555 1_555 0.98(3) yes
O11 O32 1_555 1_455 2.613(2) yes
O21 O22 1_555 4_455 2.541(2) yes
O31 O12 1_555 1_555 2.593(2) yes
O41 O42 1_555 4_454 2.526(2) yes
O21 N12 1_555 2_666 2.879(3) yes
O31 N12 1_555 2_665 2.834(3) yes
O41 N12 1_555 3_545 2.860(3) yes
P2 O12 1_555 1_555 1.558(2) yes
P2 O22 1_555 1_555 1.5710(10) yes
P2 O32 1_555 1_555 1.493(2) yes
P2 O42 1_555 1_555 1.5130(10) yes
O12 HO12 1_555 1_555 0.74(3) yes
O22 HO22 1_555 1_555 0.97(3) yes
N12 C12 1_555 1_555 1.478(3) yes
C12 C22 1_555 1_555 1.515(3) yes
C22 C32 1_555 1_555 1.519(3) yes
C32 C42 1_555 1_555 1.521(3) yes
C42 C52 1_555 1_555 1.524(3) yes
C52 C62 1_555 1_555 1.517(3) yes
C62 C72 1_555 1_555 1.516(4) yes
N12 H1N12 1_555 1_555 0.77(2) yes
N12 H2N12 1_555 1_555 0.93(3) yes
N12 H3N12 1_555 1_555 0.81(3) yes
C12 H1C12 1_555 1_555 0.88(3) yes
C12 H2C12 1_555 1_555 0.90(2) yes
C22 H1C22 1_555 1_555 0.98(2) yes
C22 H2C22 1_555 1_555 0.99(3) yes
C32 H1C32 1_555 1_555 0.97(3) yes
C32 H2C32 1_555 1_555 0.93(3) yes
C42 H1C42 1_555 1_555 1.00(2) yes
C42 H2C42 1_555 1_555 1.01(3) yes
C52 H1C52 1_555 1_555 0.98(2) yes
C52 H2C52 1_555 1_555 0.99(3) yes
C62 H1C62 1_555 1_555 0.97(3) yes
C62 H2C62 1_555 1_555 0.93(2) yes
C72 H1C72 1_555 1_555 1.02(3) yes
C72 H2C72 1_555 1_555 0.90(3) yes
C72 H3C72 1_555 1_555 1.07(3) yes
O22 N11 1_555 2_665 3.035(3) yes
O32 N11 1_555 2_666 2.802(2) yes
O42 N11 1_555 3_545 2.762(2) yes
